data_4102782
loop_
_publ_author_name
'Gaku Hattori'
'Ken Sakata'
'Hiroshi Matsuzawa'
'Yoshiaki Tanabe'
'Yoshihiro Miyake'
'Yoshiaki Nishibayashi'

_publ_contact_author_email ynishiba@sogo.t.u-tokyo.ac.jp
_publ_contact_author_fax +81-3-5841-1175
_publ_contact_author_name 'Yoshiaki Nishibayashi'
_publ_contact_author_phone +81-3-5841-7708
_publ_section_title
;
 Copper-Catalyzed Enantioselective Propargylic Amination of Propargylic
 Esters with Amines: Copper-Allenylidene Complexes as Key Intermediates
;
_journal_name_full 'Journal of the American Chemical Society'
_journal_page_first 10592
_journal_page_last 10608
_journal_paper_doi 10.1021/ja1047494
_journal_volume 132
_journal_year 2010
_chemical_absolute_configuration 'CHOOSE rm ad rmad syn or unk'
_chemical_formula_moiety 'C88 H64 Cl2 Cu2 P4 '
_chemical_formula_sum 'C88 H64 Cl2 Cu2 P4'
_chemical_formula_weight 1443.37
_space_group_IT_number 96
_symmetry_cell_setting tetragonal
_symmetry_Int_Tables_number 96
_symmetry_space_group_name_Hall 'P 4nw 2abw'
_symmetry_space_group_name_H-M 'P 43 21 2'
_cell_angle_alpha 90.0000
_cell_angle_beta 90.0000
_cell_angle_gamma 90.0000
_cell_formula_units_Z 4
_cell_length_a 13.8976(4)
_cell_length_b 13.8976(4)
_cell_length_c 35.5493(13)
_cell_measurement_reflns_used 24126
_cell_measurement_temperature 173.1
_cell_measurement_theta_max 27.5
_cell_measurement_theta_min 3.1
_cell_volume 6866.1(4)
_computing_cell_refinement PROCESS-AUTO
_computing_data_collection PROCESS-AUTO
_computing_data_reduction CrystalStructure
_computing_publication_material 'CrystalStructure 3.8'
_computing_structure_refinement CRYSTALS
_computing_structure_solution SIR97
_diffrn_ambient_temperature 173.1
_diffrn_detector_area_resol_mean 10.00
_diffrn_measured_fraction_theta_full 0.996
_diffrn_measured_fraction_theta_max 0.996
_diffrn_measurement_device_type 'Rigaku RAXIS-RAPID'
_diffrn_measurement_method \w
_diffrn_radiation_type 'Mo K\a'
_diffrn_radiation_wavelength 0.71075
_diffrn_reflns_av_R_equivalents 0.156
_diffrn_reflns_limit_h_max 18
_diffrn_reflns_limit_h_min -18
_diffrn_reflns_limit_k_max 17
_diffrn_reflns_limit_k_min -16
_diffrn_reflns_limit_l_max 46
_diffrn_reflns_limit_l_min -45
_diffrn_reflns_number 53658
_diffrn_reflns_theta_full 27.48
_diffrn_reflns_theta_max 27.48
_exptl_absorpt_coefficient_mu 0.839
_exptl_absorpt_correction_T_max 0.845
_exptl_absorpt_correction_T_min 0.651
_exptl_absorpt_correction_type multi-scan
_exptl_absorpt_process_details
;
    Higashi, T. (1995). Program for Absorption Correction.
    Rigaku Corporation, Tokyo, Japan.
;
_exptl_crystal_colour yellow
_exptl_crystal_density_diffrn 1.396
_exptl_crystal_density_method 'not measured'
_exptl_crystal_description block
_exptl_crystal_F_000 2976.00
_exptl_crystal_size_max 0.25
_exptl_crystal_size_mid 0.25
_exptl_crystal_size_min 0.20
_refine_diff_density_max 2.92
_refine_diff_density_min -3.40
_refine_ls_abs_structure_details 'Flack, H. D. (1983), Acta Cryst. A39, 876-881.  3333 Friedel Pairs'
_refine_ls_abs_structure_Flack 0.02(2)
_refine_ls_extinction_coef 522(50)
_refine_ls_extinction_method 'Larson (1970) Crystallographic Computing eq. 22'
_refine_ls_goodness_of_fit_ref 1.000
_refine_ls_hydrogen_treatment refall
_refine_ls_number_parameters 467
_refine_ls_number_reflns 7856
_refine_ls_R_factor_gt 0.0451
_refine_ls_shift/su_max 0.0000
_refine_ls_structure_factor_coef Fsqd
_refine_ls_weighting_details 'w = 1/[0.0002Fo^2^ + 0.3755\s(Fo^2^)]/(4Fo^2^)'
_refine_ls_weighting_scheme calc
_refine_ls_wR_factor_ref 0.1290
_reflns_number_gt 2865
_reflns_number_total 7856
_reflns_threshold_expression F^2^>2.0\s(F^2^)
_cod_data_source_file ja1047494_si_002_4.cif
_cod_data_source_block '_[CuCl(BINAP)]2'
_cod_original_formula_sum 'C88 H64 Cl2 Cu2 P4 '
_cod_database_code 4102782

loop_
_symmetry_equiv_pos_site_id
_symmetry_equiv_pos_as_xyz
1 +X,+Y,+Z
2 1/2-Y,1/2+X,3/4+Z
3 -X,-Y,1/2+Z
4 1/2+Y,1/2-X,1/4+Z
5 1/2-X,1/2+Y,3/4-Z
6 +Y,+X,-Z
7 1/2+X,1/2-Y,1/4-Z
8 -Y,-X,1/2-Z

loop_
_atom_site_label
_atom_site_type_symbol
_atom_site_fract_x
_atom_site_fract_y
_atom_site_fract_z
_atom_site_U_iso_or_equiv
_atom_site_adp_type
_atom_site_occupancy
_atom_site_symmetry_multiplicity
_atom_site_calc_flag
_atom_site_refinement_flags
Cu(1) Cu 0.07671(4) 0.08079(4) 0.25146(2) 0.03366(18) Uani 1.00 1 d .
Cl(1) Cl -0.00847(10) 0.01481(10) 0.19954(4) 0.0378(4) Uani 1.00 1 d .
P(1) P 0.23603(10) 0.04933(10) 0.25235(5) 0.0332(4) Uani 1.00 1 d .
P(2) P 0.07955(9) 0.24350(10) 0.25283(5) 0.0315(3) Uani 1.00 1 d .
C(1) C 0.2878(3) 0.1410(3) 0.22141(15) 0.0296(16) Uani 1.00 1 d .
C(2) C 0.3013(3) 0.2371(4) 0.23200(16) 0.0328(16) Uani 1.00 1 d .
C(3) C 0.3379(3) 0.3043(3) 0.20488(17) 0.0327(17) Uani 1.00 1 d .
C(4) C 0.3620(3) 0.4001(3) 0.21458(17) 0.0408(18) Uani 1.00 1 d .
C(5) C 0.3961(4) 0.4643(4) 0.1876(2) 0.051(2) Uani 1.00 1 d .
C(6) C 0.4043(4) 0.4363(4) 0.14997(19) 0.051(2) Uani 1.00 1 d .
C(7) C 0.3816(3) 0.3445(4) 0.13984(18) 0.0429(19) Uani 1.00 1 d .
C(8) C 0.3490(3) 0.2766(4) 0.16660(17) 0.0374(18) Uani 1.00 1 d .
C(9) C 0.3289(3) 0.1797(4) 0.15672(17) 0.0422(19) Uani 1.00 1 d .
C(10) C 0.3010(3) 0.1137(4) 0.18292(16) 0.0362(18) Uani 1.00 1 d .
C(11) C 0.1812(3) 0.2820(3) 0.28231(16) 0.0303(16) Uani 1.00 1 d .
C(12) C 0.2763(4) 0.2724(3) 0.27110(14) 0.0303(16) Uani 1.00 1 d .
C(13) C 0.3532(4) 0.2989(3) 0.29636(17) 0.0322(17) Uani 1.00 1 d .
C(14) C 0.4515(4) 0.2912(3) 0.28641(18) 0.0409(18) Uani 1.00 1 d .
C(15) C 0.5233(4) 0.3156(4) 0.3116(2) 0.050(2) Uani 1.00 1 d .
C(16) C 0.4998(4) 0.3471(4) 0.3474(2) 0.053(2) Uani 1.00 1 d .
C(17) C 0.4061(4) 0.3557(4) 0.35822(17) 0.046(2) Uani 1.00 1 d .
C(18) C 0.3308(4) 0.3299(4) 0.33305(16) 0.0388(18) Uani 1.00 1 d .
C(19) C 0.2326(4) 0.3348(4) 0.34417(17) 0.0433(19) Uani 1.00 1 d .
C(20) C 0.1600(4) 0.3129(3) 0.31980(16) 0.0372(17) Uani 1.00 1 d .
C(21) C 0.2788(4) -0.0646(3) 0.23255(15) 0.0356(17) Uani 1.00 1 d .
C(22) C 0.2131(4) -0.1179(4) 0.21203(17) 0.0445(19) Uani 1.00 1 d .
C(23) C 0.2362(4) -0.2090(4) 0.19769(16) 0.049(2) Uani 1.00 1 d .
C(24) C 0.3264(4) -0.2468(4) 0.20465(17) 0.050(2) Uani 1.00 1 d .
C(25) C 0.3933(4) -0.1944(4) 0.22453(18) 0.055(2) Uani 1.00 1 d .
C(26) C 0.3696(3) -0.1048(4) 0.23917(19) 0.051(2) Uani 1.00 1 d .
C(27) C 0.2971(4) 0.0585(3) 0.29710(16) 0.0337(17) Uani 1.00 1 d .
C(28) C 0.3960(4) 0.0717(3) 0.30149(17) 0.0398(18) Uani 1.00 1 d .
C(29) C 0.4376(4) 0.0789(4) 0.33697(19) 0.048(2) Uani 1.00 1 d .
C(30) C 0.3822(4) 0.0735(4) 0.36845(19) 0.054(2) Uani 1.00 1 d .
C(31) C 0.2817(4) 0.0627(4) 0.36509(18) 0.053(2) Uani 1.00 1 d .
C(32) C 0.2408(4) 0.0538(3) 0.32945(17) 0.0410(18) Uani 1.00 1 d .
C(33) C 0.0957(3) 0.3072(3) 0.20837(16) 0.0313(16) Uani 1.00 1 d .
C(34) C 0.0701(4) 0.2603(4) 0.17551(17) 0.047(2) Uani 1.00 1 d .
C(35) C 0.0802(4) 0.3062(4) 0.14133(17) 0.055(2) Uani 1.00 1 d .
C(36) C 0.1149(4) 0.4005(4) 0.13962(19) 0.051(2) Uani 1.00 1 d .
C(37) C 0.1411(4) 0.4467(4) 0.17213(18) 0.0438(19) Uani 1.00 1 d .
C(38) C 0.1304(3) 0.4016(4) 0.20633(17) 0.0397(19) Uani 1.00 1 d .
C(39) C -0.0265(3) 0.3028(3) 0.27239(16) 0.0326(16) Uani 1.00 1 d .
C(40) C -0.0365(4) 0.4016(4) 0.27727(16) 0.047(2) Uani 1.00 1 d .
C(41) C -0.1232(4) 0.4423(4) 0.28818(17) 0.048(2) Uani 1.00 1 d .
C(42) C -0.2009(4) 0.3857(4) 0.29480(17) 0.047(2) Uani 1.00 1 d .
C(43) C -0.1929(4) 0.2876(4) 0.2912(2) 0.064(2) Uani 1.00 1 d .
C(44) C -0.1057(4) 0.2476(4) 0.28059(18) 0.053(2) Uani 1.00 1 d .
H(1) H 0.3547 0.4210 0.2399 0.049 Uiso 1.00 1 c R
H(2) H 0.4139 0.5277 0.1949 0.062 Uiso 1.00 1 c R
H(3) H 0.4256 0.4810 0.1316 0.062 Uiso 1.00 1 c R
H(4) H 0.3878 0.3258 0.1143 0.051 Uiso 1.00 1 c R
H(5) H 0.3350 0.1603 0.1312 0.051 Uiso 1.00 1 c R
H(6) H 0.2901 0.0489 0.1756 0.043 Uiso 1.00 1 c R
H(7) H 0.4684 0.2689 0.2620 0.049 Uiso 1.00 1 c R
H(8) H 0.5889 0.3107 0.3043 0.060 Uiso 1.00 1 c R
H(9) H 0.5496 0.3629 0.3646 0.063 Uiso 1.00 1 c R
H(10) H 0.3911 0.3791 0.3826 0.056 Uiso 1.00 1 c R
H(11) H 0.2172 0.3537 0.3691 0.052 Uiso 1.00 1 c R
H(12) H 0.0950 0.3182 0.3278 0.045 Uiso 1.00 1 c R
H(13) H 0.1508 -0.0921 0.2076 0.053 Uiso 1.00 1 c R
H(14) H 0.1905 -0.2442 0.1834 0.059 Uiso 1.00 1 c R
H(15) H 0.3423 -0.3092 0.1957 0.060 Uiso 1.00 1 c R
H(16) H 0.4562 -0.2197 0.2283 0.066 Uiso 1.00 1 c R
H(17) H 0.4153 -0.0705 0.2538 0.062 Uiso 1.00 1 c R
H(18) H 0.4358 0.0757 0.2798 0.048 Uiso 1.00 1 c R
H(19) H 0.5052 0.0876 0.3392 0.057 Uiso 1.00 1 c R
H(20) H 0.4111 0.0770 0.3926 0.065 Uiso 1.00 1 c R
H(21) H 0.2423 0.0614 0.3869 0.064 Uiso 1.00 1 c R
H(22) H 0.1734 0.0443 0.3272 0.049 Uiso 1.00 1 c R
H(23) H 0.0457 0.1966 0.1765 0.056 Uiso 1.00 1 c R
H(24) H 0.0634 0.2735 0.1188 0.067 Uiso 1.00 1 c R
H(25) H 0.1203 0.4324 0.1161 0.062 Uiso 1.00 1 c R
H(26) H 0.1668 0.5100 0.1710 0.053 Uiso 1.00 1 c R
H(27) H 0.1467 0.4349 0.2288 0.048 Uiso 1.00 1 c R
H(28) H 0.0174 0.4422 0.2730 0.057 Uiso 1.00 1 c R
H(29) H -0.1282 0.5101 0.2910 0.058 Uiso 1.00 1 c R
H(30) H -0.2605 0.4138 0.3019 0.057 Uiso 1.00 1 c R
H(31) H -0.2468 0.2474 0.2960 0.077 Uiso 1.00 1 c R
H(32) H -0.1005 0.1796 0.2789 0.064 Uiso 1.00 1 c R

loop_
_atom_site_aniso_label
_atom_site_aniso_U_11
_atom_site_aniso_U_22
_atom_site_aniso_U_33
_atom_site_aniso_U_12
_atom_site_aniso_U_13
_atom_site_aniso_U_23
Cu(1) 0.0310(3) 0.0325(3) 0.0375(3) -0.0004(2) 0.0012(4) -0.0017(4)
Cl(1) 0.0411(10) 0.0394(9) 0.0331(7) -0.0064(6) -0.0038(6) 0.0032(7)
P(1) 0.0305(7) 0.0357(7) 0.0335(8) 0.0022(6) 0.0028(8) -0.0017(8)
P(2) 0.0301(7) 0.0298(7) 0.0345(9) 0.0025(6) 0.0026(8) -0.0008(8)
C(1) 0.028(3) 0.028(3) 0.033(3) 0.002(2) 0.001(2) -0.001(2)
C(2) 0.022(2) 0.039(3) 0.037(3) 0.001(2) 0.002(2) 0.002(3)
C(3) 0.025(3) 0.030(3) 0.043(3) -0.001(2) 0.006(2) 0.004(2)
C(4) 0.037(3) 0.035(3) 0.050(4) -0.002(2) 0.008(3) 0.001(3)
C(5) 0.043(3) 0.041(3) 0.069(5) -0.003(3) 0.011(3) 0.008(3)
C(6) 0.051(4) 0.042(4) 0.062(4) 0.006(3) 0.016(3) 0.017(3)
C(7) 0.041(3) 0.042(3) 0.046(4) 0.005(3) 0.011(3) 0.009(3)
C(8) 0.036(3) 0.041(3) 0.035(3) 0.005(3) 0.005(2) 0.008(3)
C(9) 0.043(3) 0.047(3) 0.036(3) 0.005(3) 0.004(3) -0.000(3)
C(10) 0.036(3) 0.035(3) 0.038(3) -0.000(2) 0.006(3) -0.007(3)
C(11) 0.029(3) 0.026(2) 0.036(3) 0.001(2) 0.001(2) -0.005(2)
C(12) 0.041(3) 0.022(3) 0.028(3) 0.002(2) -0.002(3) 0.003(2)
C(13) 0.035(3) 0.028(3) 0.034(3) -0.001(2) 0.004(2) -0.002(2)
C(14) 0.034(3) 0.038(3) 0.051(4) 0.002(2) -0.000(3) -0.004(3)
C(15) 0.038(3) 0.046(3) 0.067(5) -0.008(3) -0.004(3) 0.002(3)
C(16) 0.049(4) 0.045(4) 0.064(5) -0.008(3) -0.019(3) -0.006(3)
C(17) 0.043(4) 0.056(4) 0.039(4) -0.004(3) -0.011(3) -0.005(3)
C(18) 0.033(3) 0.038(3) 0.045(3) 0.002(2) -0.005(3) 0.008(3)
C(19) 0.057(4) 0.041(3) 0.032(3) 0.009(3) 0.002(3) -0.003(3)
C(20) 0.035(3) 0.040(3) 0.037(3) 0.003(2) 0.002(3) -0.005(3)
C(21) 0.043(3) 0.029(3) 0.034(3) -0.005(2) 0.004(2) 0.000(2)
C(22) 0.043(3) 0.045(3) 0.046(4) 0.002(3) 0.004(3) -0.008(3)
C(23) 0.063(4) 0.043(4) 0.042(3) 0.005(3) -0.007(3) -0.006(3)
C(24) 0.069(4) 0.030(3) 0.052(4) 0.000(3) 0.008(3) -0.015(3)
C(25) 0.048(4) 0.043(3) 0.075(5) 0.014(3) -0.000(3) -0.012(3)
C(26) 0.028(3) 0.043(3) 0.083(6) 0.004(2) -0.003(3) -0.005(3)
C(27) 0.038(3) 0.031(3) 0.032(3) -0.002(2) 0.002(2) -0.003(2)
C(28) 0.045(3) 0.035(3) 0.040(4) 0.005(3) -0.005(3) 0.001(3)
C(29) 0.051(4) 0.033(3) 0.060(4) 0.003(3) -0.016(3) 0.004(3)
C(30) 0.068(4) 0.049(4) 0.046(4) -0.001(4) -0.023(3) -0.001(3)
C(31) 0.065(4) 0.057(4) 0.038(4) -0.007(3) -0.001(3) 0.004(3)
C(32) 0.047(3) 0.037(3) 0.039(3) -0.000(3) -0.007(3) 0.003(2)
C(33) 0.031(3) 0.028(3) 0.035(3) -0.000(2) 0.005(2) 0.001(2)
C(34) 0.058(4) 0.043(3) 0.039(4) -0.008(3) -0.001(3) 0.003(3)
C(35) 0.068(4) 0.066(4) 0.033(4) -0.016(4) -0.002(3) 0.001(3)
C(36) 0.059(4) 0.047(4) 0.048(4) -0.007(3) -0.002(3) 0.014(3)
C(37) 0.040(3) 0.046(4) 0.045(4) -0.002(3) -0.001(3) 0.006(3)
C(38) 0.036(3) 0.042(3) 0.041(4) 0.004(3) 0.003(3) -0.001(3)
C(39) 0.035(3) 0.027(3) 0.035(3) -0.002(2) -0.000(2) 0.004(2)
C(40) 0.049(3) 0.041(3) 0.052(4) 0.002(3) 0.017(3) 0.004(3)
C(41) 0.049(4) 0.037(3) 0.059(4) 0.006(3) 0.015(3) -0.001(3)
C(42) 0.041(3) 0.046(4) 0.055(4) 0.012(3) 0.003(3) -0.002(3)
C(43) 0.030(3) 0.049(4) 0.115(6) 0.003(3) 0.025(4) -0.011(4)
C(44) 0.041(3) 0.036(3) 0.083(5) -0.002(3) 0.011(3) -0.005(3)

loop_
_atom_type_symbol
_atom_type_description
_atom_type_scat_dispersion_real
_atom_type_scat_dispersion_imag
_atom_type_scat_source
C C 0.003 0.002
;
International Tables for Crystallography
(1992, Vol. C, Tables 4.2.6.8 and 6.1.1.4)
;
H H 0.000 0.000
;
International Tables for Crystallography
(1992, Vol. C, Table 6.1.1.4)
;
P P 0.102 0.094
;
International Tables for Crystallography
(1992, Vol. C, Tables 4.2.6.8 and 6.1.1.4)
;
Cl Cl 0.148 0.159
;
International Tables for Crystallography
(1992, Vol. C, Tables 4.2.6.8 and 6.1.1.4)
;
Cu Cu 0.320 1.265
;
International Tables for Crystallography
(1992, Vol. C, Tables 4.2.6.8 and 6.1.1.4)
;

loop_
_geom_angle_atom_site_label_1
_geom_angle_atom_site_label_2
_geom_angle_atom_site_label_3
_geom_angle
_geom_angle_publ_flag
_geom_angle_site_symmetry_1
_geom_angle_site_symmetry_3
Cl(1) Cu(1) Cl(1) 98.01(5) yes . 8_555
Cl(1) Cu(1) P(1) 115.13(6) yes . .
Cl(1) Cu(1) P(2) 114.27(5) yes . .
Cl(1) Cu(1) P(1) 115.61(6) yes 8_555 .
Cl(1) Cu(1) P(2) 114.57(5) yes 8_555 .
P(1) Cu(1) P(2) 100.15(5) yes . .
Cu(1) Cl(1) Cu(1) 81.26(4) yes . 8_555
Cu(1) P(1) C(1) 104.05(17) yes . .
Cu(1) P(1) C(21) 118.72(19) yes . .
Cu(1) P(1) C(27) 117.34(19) yes . .
C(1) P(1) C(21) 104.1(2) yes . .
C(1) P(1) C(27) 107.1(2) yes . .
C(21) P(1) C(27) 104.3(2) yes . .
Cu(1) P(2) C(11) 108.46(17) yes . .
Cu(1) P(2) C(33) 117.93(18) yes . .
Cu(1) P(2) C(39) 116.44(17) yes . .
C(11) P(2) C(33) 105.0(2) yes . .
C(11) P(2) C(39) 105.8(2) yes . .
C(33) P(2) C(39) 102.1(2) yes . .
P(1) C(1) C(2) 123.7(4) yes . .
P(1) C(1) C(10) 116.1(3) yes . .
C(2) C(1) C(10) 119.5(4) yes . .
C(1) C(2) C(3) 119.2(5) yes . .
C(1) C(2) C(12) 121.6(4) yes . .
C(3) C(2) C(12) 119.2(4) yes . .
C(2) C(3) C(4) 122.1(5) yes . .
C(2) C(3) C(8) 120.4(5) yes . .
C(4) C(3) C(8) 117.5(5) yes . .
C(3) C(4) C(5) 121.0(5) yes . .
C(4) C(5) C(6) 120.5(5) yes . .
C(5) C(6) C(7) 119.7(5) yes . .
C(6) C(7) C(8) 121.4(5) yes . .
C(3) C(8) C(7) 119.8(5) yes . .
C(3) C(8) C(9) 118.1(5) yes . .
C(7) C(8) C(9) 122.0(5) yes . .
C(8) C(9) C(10) 121.7(5) yes . .
C(1) C(10) C(9) 120.8(5) yes . .
P(2) C(11) C(12) 122.7(4) yes . .
P(2) C(11) C(20) 117.4(3) yes . .
C(12) C(11) C(20) 119.5(4) yes . .
C(2) C(12) C(11) 120.9(4) yes . .
C(2) C(12) C(13) 118.9(4) yes . .
C(11) C(12) C(13) 120.1(4) yes . .
C(12) C(13) C(14) 122.7(5) yes . .
C(12) C(13) C(18) 119.4(5) yes . .
C(14) C(13) C(18) 117.9(5) yes . .
C(13) C(14) C(15) 121.1(5) yes . .
C(14) C(15) C(16) 120.1(5) yes . .
C(15) C(16) C(17) 120.9(6) yes . .
C(16) C(17) C(18) 120.2(5) yes . .
C(13) C(18) C(17) 119.8(5) yes . .
C(13) C(18) C(19) 118.9(5) yes . .
C(17) C(18) C(19) 121.3(5) yes . .
C(18) C(19) C(20) 121.5(5) yes . .
C(11) C(20) C(19) 120.4(5) yes . .
P(1) C(21) C(22) 116.8(4) yes . .
P(1) C(21) C(26) 124.9(4) yes . .
C(22) C(21) C(26) 118.1(5) yes . .
C(21) C(22) C(23) 121.5(5) yes . .
C(22) C(23) C(24) 119.1(5) yes . .
C(23) C(24) C(25) 120.2(5) yes . .
C(24) C(25) C(26) 120.4(5) yes . .
C(21) C(26) C(25) 120.6(5) yes . .
P(1) C(27) C(28) 124.8(4) yes . .
P(1) C(27) C(32) 117.4(4) yes . .
C(28) C(27) C(32) 117.9(5) yes . .
C(27) C(28) C(29) 121.3(5) yes . .
C(28) C(29) C(30) 120.4(5) yes . .
C(29) C(30) C(31) 119.8(6) yes . .
C(30) C(31) C(32) 119.4(5) yes . .
C(27) C(32) C(31) 121.1(5) yes . .
P(2) C(33) C(34) 118.1(4) yes . .
P(2) C(33) C(38) 122.8(4) yes . .
C(34) C(33) C(38) 119.1(5) yes . .
C(33) C(34) C(35) 120.0(5) yes . .
C(34) C(35) C(36) 120.4(5) yes . .
C(35) C(36) C(37) 119.6(5) yes . .
C(36) C(37) C(38) 120.2(5) yes . .
C(33) C(38) C(37) 120.7(5) yes . .
P(2) C(39) C(40) 125.0(4) yes . .
P(2) C(39) C(44) 118.4(4) yes . .
C(40) C(39) C(44) 116.4(5) yes . .
C(39) C(40) C(41) 121.6(5) yes . .
C(40) C(41) C(42) 120.2(5) yes . .
C(41) C(42) C(43) 119.7(5) yes . .
C(42) C(43) C(44) 119.6(5) yes . .
C(39) C(44) C(43) 122.3(5) yes . .
C(3) C(4) H(1) 119.5 no . .
C(5) C(4) H(1) 119.5 no . .
C(4) C(5) H(2) 119.7 no . .
C(6) C(5) H(2) 119.7 no . .
C(5) C(6) H(3) 120.2 no . .
C(7) C(6) H(3) 120.2 no . .
C(6) C(7) H(4) 119.3 no . .
C(8) C(7) H(4) 119.3 no . .
C(8) C(9) H(5) 119.2 no . .
C(10) C(9) H(5) 119.2 no . .
C(1) C(10) H(6) 119.6 no . .
C(9) C(10) H(6) 119.6 no . .
C(13) C(14) H(7) 119.4 no . .
C(15) C(14) H(7) 119.4 no . .
C(14) C(15) H(8) 120.0 no . .
C(16) C(15) H(8) 120.0 no . .
C(15) C(16) H(9) 119.6 no . .
C(17) C(16) H(9) 119.6 no . .
C(16) C(17) H(10) 119.9 no . .
C(18) C(17) H(10) 119.9 no . .
C(18) C(19) H(11) 119.3 no . .
C(20) C(19) H(11) 119.3 no . .
C(11) C(20) H(12) 119.8 no . .
C(19) C(20) H(12) 119.8 no . .
C(21) C(22) H(13) 119.2 no . .
C(23) C(22) H(13) 119.2 no . .
C(22) C(23) H(14) 120.4 no . .
C(24) C(23) H(14) 120.4 no . .
C(23) C(24) H(15) 119.9 no . .
C(25) C(24) H(15) 119.9 no . .
C(24) C(25) H(16) 119.8 no . .
C(26) C(25) H(16) 119.8 no . .
C(21) C(26) H(17) 119.7 no . .
C(25) C(26) H(17) 119.7 no . .
C(27) C(28) H(18) 119.3 no . .
C(29) C(28) H(18) 119.3 no . .
C(28) C(29) H(19) 119.8 no . .
C(30) C(29) H(19) 119.8 no . .
C(29) C(30) H(20) 120.1 no . .
C(31) C(30) H(20) 120.1 no . .
C(30) C(31) H(21) 120.3 no . .
C(32) C(31) H(21) 120.3 no . .
C(27) C(32) H(22) 119.4 no . .
C(31) C(32) H(22) 119.4 no . .
C(33) C(34) H(23) 120.0 no . .
C(35) C(34) H(23) 120.0 no . .
C(34) C(35) H(24) 119.8 no . .
C(36) C(35) H(24) 119.8 no . .
C(35) C(36) H(25) 120.2 no . .
C(37) C(36) H(25) 120.2 no . .
C(36) C(37) H(26) 119.9 no . .
C(38) C(37) H(26) 119.9 no . .
C(33) C(38) H(27) 119.7 no . .
C(37) C(38) H(27) 119.7 no . .
C(39) C(40) H(28) 119.2 no . .
C(41) C(40) H(28) 119.2 no . .
C(40) C(41) H(29) 119.9 no . .
C(42) C(41) H(29) 119.9 no . .
C(41) C(42) H(30) 120.2 no . .
C(43) C(42) H(30) 120.2 no . .
C(42) C(43) H(31) 120.2 no . .
C(44) C(43) H(31) 120.2 no . .
C(39) C(44) H(32) 118.8 no . .
C(43) C(44) H(32) 118.8 no . .

loop_
_geom_bond_atom_site_label_1
_geom_bond_atom_site_label_2
_geom_bond_distance
_geom_bond_publ_flag
_geom_bond_site_symmetry_2
Cu(1) Cl(1) 2.3767(15) yes .
Cu(1) Cl(1) 2.3795(15) yes 8_555
Cu(1) P(1) 2.2571(14) yes .
Cu(1) P(2) 2.2621(14) yes .
P(1) C(1) 1.830(5) yes .
P(1) C(21) 1.833(5) yes .
P(1) C(27) 1.808(5) yes .
P(2) C(11) 1.838(5) yes .
P(2) C(33) 1.825(5) yes .
P(2) C(39) 1.826(5) yes .
C(1) C(2) 1.401(7) yes .
C(1) C(10) 1.431(7) yes .
C(2) C(3) 1.435(7) yes .
C(2) C(12) 1.514(7) yes .
C(3) C(4) 1.416(7) yes .
C(3) C(8) 1.423(8) yes .
C(4) C(5) 1.392(8) yes .
C(5) C(6) 1.399(9) yes .
C(6) C(7) 1.362(8) yes .
C(7) C(8) 1.415(8) yes .
C(8) C(9) 1.420(8) yes .
C(9) C(10) 1.363(8) yes .
C(11) C(12) 1.387(7) yes .
C(11) C(20) 1.431(7) yes .
C(12) C(13) 1.443(7) yes .
C(13) C(14) 1.415(8) yes .
C(13) C(18) 1.408(8) yes .
C(14) C(15) 1.384(8) yes .
C(15) C(16) 1.384(9) yes .
C(16) C(17) 1.363(8) yes .
C(17) C(18) 1.423(8) yes .
C(18) C(19) 1.423(8) yes .
C(19) C(20) 1.364(8) yes .
C(21) C(22) 1.384(8) yes .
C(21) C(26) 1.399(7) yes .
C(22) C(23) 1.402(8) yes .
C(23) C(24) 1.382(9) yes .
C(24) C(25) 1.376(8) yes .
C(25) C(26) 1.390(8) yes .
C(27) C(28) 1.395(8) yes .
C(27) C(32) 1.393(8) yes .
C(28) C(29) 1.391(8) yes .
C(29) C(30) 1.361(9) yes .
C(30) C(31) 1.409(9) yes .
C(31) C(32) 1.394(8) yes .
C(33) C(34) 1.384(8) yes .
C(33) C(38) 1.400(7) yes .
C(34) C(35) 1.379(8) yes .
C(35) C(36) 1.397(9) yes .
C(36) C(37) 1.372(9) yes .
C(37) C(38) 1.376(8) yes .
C(39) C(40) 1.392(7) yes .
C(39) C(44) 1.373(7) yes .
C(40) C(41) 1.386(8) yes .
C(41) C(42) 1.356(8) yes .
C(42) C(43) 1.374(8) yes .
C(43) C(44) 1.386(8) yes .
C(4) H(1) 0.950 no .
C(5) H(2) 0.950 no .
C(6) H(3) 0.950 no .
C(7) H(4) 0.950 no .
C(9) H(5) 0.950 no .
C(10) H(6) 0.950 no .
C(14) H(7) 0.950 no .
C(15) H(8) 0.950 no .
C(16) H(9) 0.950 no .
C(17) H(10) 0.950 no .
C(19) H(11) 0.950 no .
C(20) H(12) 0.950 no .
C(22) H(13) 0.950 no .
C(23) H(14) 0.950 no .
C(24) H(15) 0.950 no .
C(25) H(16) 0.950 no .
C(26) H(17) 0.950 no .
C(28) H(18) 0.950 no .
C(29) H(19) 0.950 no .
C(30) H(20) 0.950 no .
C(31) H(21) 0.950 no .
C(32) H(22) 0.950 no .
C(34) H(23) 0.950 no .
C(35) H(24) 0.950 no .
C(36) H(25) 0.950 no .
C(37) H(26) 0.950 no .
C(38) H(27) 0.950 no .
C(40) H(28) 0.950 no .
C(41) H(29) 0.950 no .
C(42) H(30) 0.950 no .
C(43) H(31) 0.950 no .
C(44) H(32) 0.950 no .

loop_
_geom_torsion_atom_site_label_1
_geom_torsion_atom_site_label_2
_geom_torsion_atom_site_label_3
_geom_torsion_atom_site_label_4
_geom_torsion
_geom_torsion_site_symmetry_1
_geom_torsion_site_symmetry_3
_geom_torsion_site_symmetry_4
Cl(1) Cu(1) Cl(1) Cu(1) 9.18(5) . 8_555 8_555
Cl(1) Cu(1) Cl(1) Cu(1) -9.16(5) 8_555 . 8_555
Cl(1) Cu(1) P(1) C(1) 83.11(18) . . .
Cl(1) Cu(1) P(1) C(21) -31.9(2) . . .
Cl(1) Cu(1) P(1) C(27) -158.8(2) . . .
P(1) Cu(1) Cl(1) Cu(1) 114.08(5) . . 8_555
Cl(1) Cu(1) P(2) C(11) -159.05(19) . . .
Cl(1) Cu(1) P(2) C(33) -40.0(2) . . .
Cl(1) Cu(1) P(2) C(39) 81.9(2) . . .
P(2) Cu(1) Cl(1) Cu(1) -130.77(5) . . 8_555
Cl(1) Cu(1) P(1) C(1) -163.59(18) 8_555 . .
Cl(1) Cu(1) P(1) C(21) 81.4(2) 8_555 . .
Cl(1) Cu(1) P(1) C(27) -45.5(2) 8_555 . .
P(1) Cu(1) Cl(1) Cu(1) -113.72(5) . 8_555 8_555
Cl(1) Cu(1) P(2) C(11) 88.98(19) 8_555 . .
Cl(1) Cu(1) P(2) C(33) -152.01(19) 8_555 . .
Cl(1) Cu(1) P(2) C(39) -30.1(2) 8_555 . .
P(2) Cu(1) Cl(1) Cu(1) 130.56(5) . 8_555 8_555
P(1) Cu(1) P(2) C(11) -35.4(2) . . .
P(1) Cu(1) P(2) C(33) 83.6(2) . . .
P(1) Cu(1) P(2) C(39) -154.5(2) . . .
P(2) Cu(1) P(1) C(1) -39.93(19) . . .
P(2) Cu(1) P(1) C(21) -154.9(2) . . .
P(2) Cu(1) P(1) C(27) 78.2(2) . . .
Cu(1) P(1) C(1) C(2) 76.8(4) . . .
Cu(1) P(1) C(1) C(10) -93.7(3) . . .
Cu(1) P(1) C(21) C(22) 11.2(5) . . .
Cu(1) P(1) C(21) C(26) -163.3(4) . . .
Cu(1) P(1) C(27) C(28) -158.9(4) . . .
Cu(1) P(1) C(27) C(32) 20.0(4) . . .
C(1) P(1) C(21) C(22) -103.7(4) . . .
C(1) P(1) C(21) C(26) 81.7(5) . . .
C(21) P(1) C(1) C(2) -158.2(4) . . .
C(21) P(1) C(1) C(10) 31.3(4) . . .
C(1) P(1) C(27) C(28) -42.4(5) . . .
C(1) P(1) C(27) C(32) 136.4(4) . . .
C(27) P(1) C(1) C(2) -48.1(5) . . .
C(27) P(1) C(1) C(10) 141.4(4) . . .
C(21) P(1) C(27) C(28) 67.5(5) . . .
C(21) P(1) C(27) C(32) -113.6(4) . . .
C(27) P(1) C(21) C(22) 144.1(4) . . .
C(27) P(1) C(21) C(26) -30.5(5) . . .
Cu(1) P(2) C(11) C(12) 71.2(4) . . .
Cu(1) P(2) C(11) C(20) -101.7(4) . . .
Cu(1) P(2) C(33) C(34) 23.7(5) . . .
Cu(1) P(2) C(33) C(38) -157.9(3) . . .
Cu(1) P(2) C(39) C(40) 176.8(4) . . .
Cu(1) P(2) C(39) C(44) -8.1(5) . . .
C(11) P(2) C(33) C(34) 144.5(4) . . .
C(11) P(2) C(33) C(38) -37.1(5) . . .
C(33) P(2) C(11) C(12) -55.7(4) . . .
C(33) P(2) C(11) C(20) 131.4(4) . . .
C(11) P(2) C(39) C(40) 56.3(5) . . .
C(11) P(2) C(39) C(44) -128.6(4) . . .
C(39) P(2) C(11) C(12) -163.2(4) . . .
C(39) P(2) C(11) C(20) 23.9(4) . . .
C(33) P(2) C(39) C(40) -53.3(5) . . .
C(33) P(2) C(39) C(44) 121.8(4) . . .
C(39) P(2) C(33) C(34) -105.3(4) . . .
C(39) P(2) C(33) C(38) 73.1(4) . . .
P(1) C(1) C(2) C(3) -176.7(3) . . .
P(1) C(1) C(2) C(12) 2.0(7) . . .
P(1) C(1) C(10) C(9) 172.6(4) . . .
C(2) C(1) C(10) C(9) 1.7(7) . . .
C(10) C(1) C(2) C(3) -6.5(7) . . .
C(10) C(1) C(2) C(12) 172.1(4) . . .
C(1) C(2) C(3) C(4) -173.8(4) . . .
C(1) C(2) C(3) C(8) 7.7(7) . . .
C(1) C(2) C(12) C(11) -71.8(6) . . .
C(1) C(2) C(12) C(13) 110.1(5) . . .
C(3) C(2) C(12) C(11) 106.8(5) . . .
C(3) C(2) C(12) C(13) -71.2(6) . . .
C(12) C(2) C(3) C(4) 7.5(7) . . .
C(12) C(2) C(3) C(8) -171.0(4) . . .
C(2) C(3) C(4) C(5) -179.1(5) . . .
C(2) C(3) C(8) C(7) 177.6(4) . . .
C(2) C(3) C(8) C(9) -4.0(7) . . .
C(4) C(3) C(8) C(7) -1.0(7) . . .
C(4) C(3) C(8) C(9) 177.5(4) . . .
C(8) C(3) C(4) C(5) -0.6(7) . . .
C(3) C(4) C(5) C(6) 2.1(8) . . .
C(4) C(5) C(6) C(7) -2.1(8) . . .
C(5) C(6) C(7) C(8) 0.5(8) . . .
C(6) C(7) C(8) C(3) 1.0(8) . . .
C(6) C(7) C(8) C(9) -177.4(5) . . .
C(3) C(8) C(9) C(10) -1.0(8) . . .
C(7) C(8) C(9) C(10) 177.5(5) . . .
C(8) C(9) C(10) C(1) 2.1(8) . . .
P(2) C(11) C(12) C(2) 5.5(7) . . .
P(2) C(11) C(12) C(13) -176.5(3) . . .
P(2) C(11) C(20) C(19) 174.5(4) . . .
C(12) C(11) C(20) C(19) 1.4(7) . . .
C(20) C(11) C(12) C(2) 178.3(4) . . .
C(20) C(11) C(12) C(13) -3.7(7) . . .
C(2) C(12) C(13) C(14) -1.5(7) . . .
C(2) C(12) C(13) C(18) -178.7(4) . . .
C(11) C(12) C(13) C(14) -179.6(5) . . .
C(11) C(12) C(13) C(18) 3.2(7) . . .
C(12) C(13) C(14) C(15) -178.8(5) . . .
C(12) C(13) C(18) C(17) 179.7(5) . . .
C(12) C(13) C(18) C(19) -0.4(6) . . .
C(14) C(13) C(18) C(17) 2.4(8) . . .
C(14) C(13) C(18) C(19) -177.7(5) . . .
C(18) C(13) C(14) C(15) -1.5(8) . . .
C(13) C(14) C(15) C(16) 0.8(8) . . .
C(14) C(15) C(16) C(17) -0.8(9) . . .
C(15) C(16) C(17) C(18) 1.7(9) . . .
C(16) C(17) C(18) C(13) -2.5(8) . . .
C(16) C(17) C(18) C(19) 177.6(5) . . .
C(13) C(18) C(19) C(20) -1.9(8) . . .
C(17) C(18) C(19) C(20) 178.0(5) . . .
C(18) C(19) C(20) C(11) 1.5(8) . . .
P(1) C(21) C(22) C(23) -175.8(4) . . .
P(1) C(21) C(26) C(25) 176.3(4) . . .
C(22) C(21) C(26) C(25) 1.8(8) . . .
C(26) C(21) C(22) C(23) -0.9(8) . . .
C(21) C(22) C(23) C(24) 0.8(8) . . .
C(22) C(23) C(24) C(25) -1.8(9) . . .
C(23) C(24) C(25) C(26) 2.8(9) . . .
C(24) C(25) C(26) C(21) -2.8(9) . . .
P(1) C(27) C(28) C(29) 179.5(4) . . .
P(1) C(27) C(32) C(31) -178.4(4) . . .
C(28) C(27) C(32) C(31) 0.6(7) . . .
C(32) C(27) C(28) C(29) 0.6(7) . . .
C(27) C(28) C(29) C(30) -0.2(6) . . .
C(28) C(29) C(30) C(31) -1.4(8) . . .
C(29) C(30) C(31) C(32) 2.5(8) . . .
C(30) C(31) C(32) C(27) -2.1(8) . . .
P(2) C(33) C(34) C(35) 179.3(4) . . .
P(2) C(33) C(38) C(37) -179.9(3) . . .
C(34) C(33) C(38) C(37) -1.5(8) . . .
C(38) C(33) C(34) C(35) 0.8(8) . . .
C(33) C(34) C(35) C(36) -0.9(9) . . .
C(34) C(35) C(36) C(37) 1.5(9) . . .
C(35) C(36) C(37) C(38) -2.1(8) . . .
C(36) C(37) C(38) C(33) 2.1(8) . . .
P(2) C(39) C(40) C(41) 172.3(4) . . .
P(2) C(39) C(44) C(43) -172.1(5) . . .
C(40) C(39) C(44) C(43) 3.4(9) . . .
C(44) C(39) C(40) C(41) -2.8(8) . . .
C(39) C(40) C(41) C(42) 0.7(9) . . .
C(40) C(41) C(42) C(43) 1.0(9) . . .
C(41) C(42) C(43) C(44) -0.5(8) . . .
C(42) C(43) C(44) C(39) -1.8(10) . . .
